data_4116385
loop_
_publ_author_name
'Thomas Drews'
'Wolfram Koch'
'Konrad Seppelt'

_publ_contact_author
;
     Prof. Dr. Konrad Seppelt
     Institut f\"ur Anorganische und Analytische Chemie
     Freie Universit\"at Berlin
     Fabeckstr. 34-36
     14195 Berlin
     Bundesrepublik Deutschland
;
_publ_contact_author_email seppelt@chemie.fu-berlin.de
_publ_contact_author_fax '049 30 8382424'
_publ_contact_author_phone '049 30 8384289'
_publ_section_title
;
 The Cl2O2+ Cation: Preparation and Structural Investigation of
 Cl2O2+SbF6- and Cl2O2+Sb2F11-
;
_journal_name_full 'Journal of the American Chemical Society'
_journal_page_first 4379
_journal_page_last 4384
_journal_paper_doi 10.1021/ja984474y
_journal_volume 121
_journal_year 1999
_chemical_formula_sum 'Cl1.5 F8 Sb1.5'
_chemical_formula_weight 387.80
_chemical_name_systematic
; 
 Trichloroniumhexadecafluorotriantimonate 
;
_space_group_IT_number 15
_symmetry_cell_setting monoclinic
_symmetry_space_group_name_Hall '-C 2yc'
_symmetry_space_group_name_H-M 'C 1 2/c 1'
_atom_sites_solution_hydrogens geom
_atom_sites_solution_primary direct
_atom_sites_solution_secondary difmap
_audit_creation_method SHELXL-97
_cell_angle_alpha 90.00
_cell_angle_beta 90.450(10)
_cell_angle_gamma 90.00
_cell_formula_units_Z 8
_cell_length_a 11.213(2)
_cell_length_b 11.8980(10)
_cell_length_c 11.308(2)
_cell_measurement_reflns_used 25
_cell_measurement_temperature 130
_cell_measurement_theta_max 21
_cell_measurement_theta_min 20
_cell_volume 1508.6(4)
_computing_cell_refinement 'Enraf-Nonius CAD4'
_computing_data_collection 'Enraf-Nonius CAD4'
_computing_data_reduction 'Molen Delft Instruments'
_computing_molecular_graphics Schakal
_computing_publication_material SHELXL-97
_computing_structure_refinement 'SHELXL-97 (Sheldrick, 1997)'
_computing_structure_solution 'SHELXS-97 (Sheldrick, 1990)'
_diffrn_ambient_temperature 293(2)
_diffrn_measured_fraction_theta_full 0.657
_diffrn_measured_fraction_theta_max 0.657
_diffrn_measurement_device_type 'Enraf-Nonius CAD4'
_diffrn_measurement_method Omega-scan
_diffrn_radiation_monochromator graphite
_diffrn_radiation_source 'fine-focus sealed tube'
_diffrn_radiation_type MoK\a
_diffrn_radiation_wavelength 0.71069
_diffrn_reflns_av_R_equivalents 0.0262
_diffrn_reflns_av_sigmaI/netI 0.0347
_diffrn_reflns_limit_h_max 0
_diffrn_reflns_limit_h_min -13
_diffrn_reflns_limit_k_max 0
_diffrn_reflns_limit_k_min -14
_diffrn_reflns_limit_l_max 13
_diffrn_reflns_limit_l_min -15
_diffrn_reflns_number 1518
_diffrn_reflns_theta_full 29.92
_diffrn_reflns_theta_max 29.92
_diffrn_reflns_theta_min 3.07
_diffrn_standards_interval_time '14400 sec'
_diffrn_standards_number 3
_exptl_absorpt_coefficient_mu 6.024
_exptl_absorpt_correction_T_max 0.90
_exptl_absorpt_correction_T_min 0.68
_exptl_absorpt_correction_type psi-scan
_exptl_crystal_colour yellow
_exptl_crystal_density_diffrn 3.415
_exptl_crystal_F_000 1392
_exptl_crystal_size_max 0.2
_exptl_crystal_size_mid 0.2
_exptl_crystal_size_min 0.1
_refine_diff_density_max 0.645
_refine_diff_density_min -0.744
_refine_diff_density_rms 0.174
_refine_ls_extinction_coef 0.00033(5)
_refine_ls_extinction_expression Fc^*^=kFc[1+0.001xFc^2^\l^3^/sin(2\q)]^-1/4^
_refine_ls_extinction_method SHELXL
_refine_ls_goodness_of_fit_ref 1.032
_refine_ls_hydrogen_treatment mixed
_refine_ls_matrix_type full
_refine_ls_number_parameters 102
_refine_ls_number_reflns 1440
_refine_ls_number_restraints 0
_refine_ls_restrained_S_all 1.032
_refine_ls_R_factor_all 0.0381
_refine_ls_R_factor_gt 0.0206
_refine_ls_shift/su_max 0.002
_refine_ls_shift/su_mean 0.000
_refine_ls_structure_factor_coef Fsqd
_refine_ls_weighting_details 'calc w=1/[\s^2^(Fo^2^)+(0.0189P)^2^+6.9856P] where P=(Fo^2^+2Fc^2^)/3'
_refine_ls_weighting_scheme calc
_refine_ls_wR_factor_gt 0.0466
_refine_ls_wR_factor_ref 0.0539
_reflns_number_gt 1159
_reflns_number_total 1440
_reflns_threshold_expression >2sigma(I)
_cod_data_source_file ja984474y_5.cif
_cod_data_source_block cl3sb3f16
_cod_original_formula_sum 'Cl1.50 F8 Sb1.50'
_cod_database_code 4116385

loop_
_symmetry_equiv_pos_as_xyz
'x, y, z'
'-x, y, -z+1/2'
'x+1/2, y+1/2, z'
'-x+1/2, y+1/2, -z+1/2'
'-x, -y, -z'
'x, -y, z-1/2'
'-x+1/2, -y+1/2, -z'
'x+1/2, -y+1/2, z-1/2'

loop_
_atom_site_label
_atom_site_type_symbol
_atom_site_fract_x
_atom_site_fract_y
_atom_site_fract_z
_atom_site_U_iso_or_equiv
_atom_site_adp_type
_atom_site_occupancy
_atom_site_symmetry_multiplicity
_atom_site_calc_flag
_atom_site_refinement_flags
Sb1 Sb 0.20687(3) 0.45835(3) 0.08272(3) 0.01853(11) Uani 1 1 d .
Sb2 Sb 0.0000 0.24812(4) 0.2500 0.02121(14) Uani 1 2 d S
Cl1 Cl 0.5000 0.77241(14) -0.2500 0.0205(4) Uani 1 2 d S
Cl2 Cl 0.42958(11) 0.67037(11) -0.13074(10) 0.0245(3) Uani 1 1 d .
F1 F 0.3355(3) 0.5350(3) 0.0195(3) 0.0357(8) Uani 1 1 d .
F2 F 0.2883(3) 0.3244(3) 0.1059(3) 0.0302(7) Uani 1 1 d .
F3 F 0.0619(3) 0.3744(3) 0.1534(3) 0.0322(8) Uani 1 1 d .
F4 F 0.1468(3) 0.4075(3) -0.0595(2) 0.0320(7) Uani 1 1 d .
F5 F 0.1033(3) 0.5804(3) 0.0771(3) 0.0387(8) Uani 1 1 d .
F6 F 0.2427(3) 0.4976(3) 0.2367(3) 0.0441(9) Uani 1 1 d .
F7 F -0.1376(3) 0.2647(3) 0.1621(3) 0.0321(7) Uani 1 1 d .
F8 F 0.0648(3) 0.1475(3) 0.1454(3) 0.0438(9) Uani 1 1 d .

loop_
_atom_site_aniso_label
_atom_site_aniso_U_11
_atom_site_aniso_U_22
_atom_site_aniso_U_33
_atom_site_aniso_U_23
_atom_site_aniso_U_13
_atom_site_aniso_U_12
Sb1 0.01935(19) 0.01855(19) 0.01773(16) -0.00120(13) 0.00250(12) 0.00191(14)
Sb2 0.0189(2) 0.0262(3) 0.0186(2) 0.000 0.00165(17) 0.000
Cl1 0.0250(9) 0.0190(9) 0.0175(7) 0.000 0.0016(6) 0.000
Cl2 0.0238(6) 0.0261(7) 0.0236(5) 0.0023(5) 0.0025(5) -0.0022(5)
F1 0.0316(17) 0.0329(19) 0.0428(19) 0.0033(15) 0.0056(14) -0.0099(15)
F2 0.0277(16) 0.0249(17) 0.0379(16) 0.0019(14) -0.0015(13) 0.0057(14)
F3 0.0204(15) 0.046(2) 0.0302(16) 0.0142(15) 0.0071(12) 0.0039(14)
F4 0.0341(17) 0.043(2) 0.0187(14) -0.0031(14) -0.0005(12) -0.0043(15)
F5 0.0372(19) 0.0244(18) 0.055(2) 0.0026(15) 0.0020(16) 0.0137(15)
F6 0.054(2) 0.052(2) 0.0262(17) -0.0157(16) -0.0017(15) 0.0038(19)
F7 0.0215(15) 0.045(2) 0.0295(16) -0.0067(14) -0.0064(12) 0.0019(14)
F8 0.042(2) 0.046(2) 0.0436(19) -0.0189(17) -0.0018(16) 0.0157(17)

loop_
_atom_type_symbol
_atom_type_description
_atom_type_scat_dispersion_real
_atom_type_scat_dispersion_imag
_atom_type_scat_source
Sb Sb -0.5866 1.5461 'International Tables Vol C Tables 4.2.6.8 and 6.1.1.4'
F F 0.0171 0.0103 'International Tables Vol C Tables 4.2.6.8 and 6.1.1.4'
Cl Cl 0.1484 0.1585 'International Tables Vol C Tables 4.2.6.8 and 6.1.1.4'

loop_
_geom_angle_atom_site_label_1
_geom_angle_atom_site_label_2
_geom_angle_atom_site_label_3
_geom_angle
_geom_angle_site_symmetry_1
_geom_angle_site_symmetry_3
F6 Sb1 F4 169.63(16) . .
F6 Sb1 F2 88.88(15) . .
F4 Sb1 F2 91.01(14) . .
F6 Sb1 F1 94.32(16) . .
F4 Sb1 F1 96.01(14) . .
F2 Sb1 F1 95.37(14) . .
F6 Sb1 F5 88.08(16) . .
F4 Sb1 F5 90.12(15) . .
F2 Sb1 F5 169.20(14) . .
F1 Sb1 F5 95.19(15) . .
F6 Sb1 F3 85.64(15) . .
F4 Sb1 F3 84.02(13) . .
F2 Sb1 F3 85.29(13) . .
F1 Sb1 F3 179.33(13) . .
F5 Sb1 F3 84.14(14) . .
F8 Sb2 F8 98.6(2) 2 .
F8 Sb2 F7 94.82(15) 2 .
F8 Sb2 F7 93.22(14) . .
F8 Sb2 F7 93.22(14) 2 2
F8 Sb2 F7 94.81(15) . 2
F7 Sb2 F7 167.7(2) . 2
F8 Sb2 F3 89.84(15) 2 2
F8 Sb2 F3 171.52(16) . 2
F7 Sb2 F3 85.46(13) . 2
F7 Sb2 F3 85.22(14) 2 2
F8 Sb2 F3 171.52(16) 2 .
F8 Sb2 F3 89.84(15) . .
F7 Sb2 F3 85.22(14) . .
F7 Sb2 F3 85.46(13) 2 .
F3 Sb2 F3 81.71(19) 2 .
Cl2 Cl1 Cl2 104.51(10) 2_654 .
Sb2 F3 Sb1 148.75(16) . .

loop_
_geom_bond_atom_site_label_1
_geom_bond_atom_site_label_2
_geom_bond_distance
_geom_bond_site_symmetry_2
Sb1 F6 1.843(3) .
Sb1 F4 1.840(3) .
Sb1 F2 1.854(3) .
Sb1 F1 1.854(3) .
Sb1 F5 1.860(3) .
Sb1 F3 2.073(3) .
Sb2 F8 1.837(3) 2
Sb2 F8 1.837(3) .
Sb2 F7 1.840(3) .
Sb2 F7 1.840(3) 2
Sb2 F3 1.986(3) 2
Sb2 F3 1.986(3) .
Cl1 Cl2 1.9831(16) 2_654
Cl1 Cl2 1.9832(16) .
